data_2002103
loop_
_publ_author_name
'Noreland, J.'
'Olovsson, G.'
'Olovsson, I.'

_publ_section_title
;
 Structure of the organic radical cation salt
 2,3,6,7-tetrakis(methylthio)naphthalene hexafluoroarsenate
;
_journal_issue 1
_journal_name_full 'Acta Crystallographica Section C'
_journal_page_first 168
_journal_page_last 171
_journal_paper_doi 10.1107/S0108270192008941
_journal_volume 49
_journal_year 1993
_chemical_formula_moiety 'C14 H16 S4 1+,As1 F6 1-'
_chemical_formula_sum 'C14 H16 As F6 S4'
_chemical_formula_weight 501.43
_space_group_IT_number 2
_space_group_name_Hall '-P 1'
_space_group_name_H-M_alt 'P -1'
_symmetry_cell_setting triclinic
_symmetry_space_group_name_Hall '-P 1'
_symmetry_space_group_name_H-M 'P -1'
_atom_type_scat_source 'International Tables (1974, Vol.IV)'
_cell_angle_alpha 94.610(10)
_cell_angle_beta 100.040(10)
_cell_angle_gamma 112.240(10)
_cell_formula_units_Z 2
_cell_length_a 12.458(2)
_cell_length_b 11.4680(10)
_cell_length_c 7.1050(10)
_cell_measurement_reflns_used 25
_cell_measurement_temperature 296
_cell_measurement_theta_max 19.5
_cell_measurement_theta_min 16.5
_cell_volume 913.2(2)
_diffrn_measurement_device 'Rigaku AFC-6R four-circle'
_diffrn_measurement_method \w/2\q
_diffrn_radiation_type 'Mo K\a'
_diffrn_radiation_wavelength 0.71069
_diffrn_reflns_limit_h_max 17
_diffrn_reflns_limit_h_min 0
_diffrn_reflns_limit_k_max 16
_diffrn_reflns_limit_k_min -16
_diffrn_reflns_limit_l_max 9
_diffrn_reflns_limit_l_min -9
_diffrn_reflns_number 11063
_diffrn_reflns_theta_max 30
_diffrn_standards_decay_% 3
_diffrn_standards_interval_count 150
_diffrn_standards_number 6
_exptl_absorpt_coefficient_mu 2.35
_exptl_absorpt_correction_T_max 0.952
_exptl_absorpt_correction_T_min 0.836
_exptl_absorpt_correction_type empirical
_exptl_crystal_colour 'Black; greenish  black metallic lustre'
_exptl_crystal_density_diffrn 1.823
_exptl_crystal_description Needle
_exptl_crystal_size_max 0.22
_exptl_crystal_size_mid 0.11
_exptl_crystal_size_min 0.08
_refine_diff_density_max 2.0
_refine_diff_density_min -0.82
_refine_ls_goodness_of_fit_obs 1.84
_refine_ls_number_parameters 337
_refine_ls_number_reflns 5487
_refine_ls_R_factor_obs 0.069
_refine_ls_shift/esd_max 0.006
_refine_ls_structure_factor_coef Fsqd
_refine_ls_weighting_details 'w = [\s~c~^2^(F~o~^2^) + (0.030F~o~^2^)^2^]^-1^'
_refine_ls_weighting_scheme calc
_refine_ls_wR_factor_obs 0.076
_reflns_number_observed 5487
_reflns_number_total 10610
_reflns_observed_criterion F^2^>\s(F^2^)
_cod_data_source_file ab1022.cif
_cod_data_source_block ab1022_structure_1_of_1
_cod_depositor_comments
;
 Changing the _atom_site_occupancy data item value from '?' to '1'
 for all fully occupied atom sites.

 Antanas Vaitkus,
 2017-02-13

The following automatic conversions were performed:

'_refine_ls_weighting_scheme' value '[\s~c~^2^(F~o~^2^) +
(0.030F~o~^2^)^2^]^-1^' was changed to 'calc'. New tag
'_refine_ls_weighting_details' was created. The value of the new tag
was set to 'w = [\s~c~^2^(F~o~^2^) + (0.030F~o~^2^)^2^]^-1^'.

Automatic conversion script
Id: cif_fix_values 3143 2015-03-26 13:38:13Z robertas 
;
_cod_original_cell_volume 913.3(3)
_cod_original_formula_sum 'C14 H16 As1 F6 S4'
_cod_database_code 2002103

loop_
_space_group_symop_id
_space_group_symop_operation_xyz
1 x,y,z
2 -x,-y,-z

loop_
_atom_site_label
_atom_site_fract_x
_atom_site_fract_y
_atom_site_fract_z
_atom_site_U_iso_or_equiv
_atom_site_occupancy
As .05093(4) .24527(4) .53284(7) .0475(3) 1
S1 .58603(8) .24910(8) .34756(15) .0438(6) 1
S2 .32644(8) .11471(8) .16685(15) .0437(6) 1
S3 .26833(8) .77845(8) .07563(17) .0491(6) 1
S4 .53728(8) .91124(8) .18947(15) .0443(6) 1
F1A -.014(2) .133(2) .335(3) .120(12) 0.443(16)
F1B -.0380(16) .1603(18) .325(2) .137(10) 0.557(16)
F2A .1186(16) .3573(14) .731(2) .107(10) 0.443(16)
F2B .1424(16) .3332(16) .741(2) .166(11) 0.557(16)
F3A .1807(11) .300(2) .475(3) .132(12) 0.443(16)
F3B .1405(13) .3335(10) .3943(18) .107(8) 0.557(16)
F4A -.0802(10) .1951(18) .597(2) .138(12) 0.443(16)
F4B -.0390(13) .1567(10) .662(2) .131(9) 0.557(16)
F5A .0122(12) .3668(9) .454(2) .131(9) 0.443(16)
F5B -.0219(14) .3272(16) .517(2) .219(15) 0.557(16)
F6A .0911(16) .1320(11) .632(2) .140(10) 0.443(16)
F6B .1273(14) .1621(15) .539(3) .191(14) 0.557(16)
C1 .5626(3) .4755(3) .2855(5) .034(2) 1
C2 .5106(3) .3443(3) .2694(5) .032(2) 1
C3 .3858(3) .2798(3) .1861(5) .032(2) 1
C4 .3177(3) .3488(3) .1275(5) .036(2) 1
C5 .3008(3) .5538(3) .0959(5) .035(2) 1
C6 .3505(3) .6841(3) .1178(5) .032(2) 1
C7 .4784(3) .7485(3) .1863(5) .029(2) 1
C8 .5466(3) .6798(3) .2410(5) .034(2) 1
C9 .4940(3) .5461(3) .2249(5) .030(2) 1
C10 .3702(3) .4822(3) .1473(5) .031(2) 1
C11 .7374(4) .3603(4) .4280(7) .049(3) 1
C12 .1697(4) .0638(4) .0777(8) .058(3) 1
C13 .1169(4) .6645(4) .0154(8) .057(3) 1
C14 .6861(4) .9708(4) .3326(7) .054(3) 1
H1 .6569 .5254 .3451 .022(4) 1
H2 .2236 .2986 .0662 .022(4) 1
H3 .2063 .5038 .0380 .022(4) 1
H4 .6413 .7298 .2968 .022(4) 1
H5 .7923 .3101 .4769 .064(7) 1
H6 .7670 .4078 .3099 .064(7) 1
H7 .7443 .4302 .5460 .064(7) 1
H8 .1337 .1048 .1798 .077(8) 1
H9 .1534 .0949 -.0599 .077(8) 1
H10 .1273 -.0390 .0592 .077(8) 1
H11 .0583 .7137 -.0085 .061(7) 1
H12 .1026 .5998 -.1146 .061(7) 1
H13 .0987 .6111 .1329 .061(7) 1
H14 .6838 .9745 .4842 .074(7) 1
H15 .7282 .9082 .2947 .074(7) 1
H16 .7358 1.0654 .3053 .074(7) 1

loop_
_geom_angle_atom_site_label_1
_geom_angle_atom_site_label_2
_geom_angle_atom_site_label_3
_geom_angle
_geom_angle_publ_flag
C2 S1 C11 103.7(2) yes
C3 S2 C12 105.7(2) yes
C6 S3 C13 103.6(2) yes
C7 S4 C14 106.3(2) yes
C2 C1 C9 121.1(3) yes
S1 C2 C1 124.7(3) yes
S1 C2 C3 116.8(3) yes
C1 C2 C3 118.5(4) yes
S2 C3 C2 116.2(3) yes
S2 C3 C4 123.2(2) yes
C2 C3 C4 120.6(3) yes
C3 C4 C10 120.8(3) yes
C6 C5 C10 121.9(3) yes
S3 C6 C5 124.0(3) yes
S3 C6 C7 118.0(2) yes
C5 C6 C7 117.9(4) yes
S4 C7 C6 115.7(3) yes
S4 C7 C8 123.7(2) yes
C6 C7 C8 120.6(3) yes
C7 C8 C9 121.0(3) yes
C1 C9 C8 121.3(3) yes
C1 C9 C10 120.2(3) yes
C8 C9 C10 118.5(4) yes
C4 C10 C5 121.3(3) yes
C4 C10 C9 118.7(4) yes
C5 C10 C9 119.9(3) yes

loop_
_geom_bond_atom_site_label_1
_geom_bond_atom_site_label_2
_geom_bond_distance
_geom_bond_publ_flag
As F1A 1.68(2) yes
As F1B 1.650(10) yes
As F2A 1.680(10) yes
As F2B 1.670(10) yes
As F3A 1.640(10) yes
As F3B 1.710(10) yes
As F4A 1.670(10) yes
As F4B 1.670(10) yes
As F5A 1.740(10) yes
As F5B 1.53(2) yes
As F6A 1.72(2) yes
As F6B 1.58(2) yes
S1 C2 1.754(4) yes
S1 C11 1.788(4) yes
S2 C3 1.736(3) yes
S2 C12 1.789(5) yes
S3 C6 1.759(4) yes
S3 C13 1.792(4) yes
S4 C7 1.724(3) yes
S4 C14 1.791(5) yes
C1 C2 1.381(5) yes
C1 C9 1.421(6) yes
C2 C3 1.433(4) yes
C3 C4 1.398(6) yes
C4 C10 1.402(5) yes
C5 C6 1.366(5) yes
C5 C10 1.425(6) yes
C6 C7 1.450(4) yes
C7 C8 1.391(6) yes
C8 C9 1.407(5) yes
C9 C10 1.416(4) yes
